data_4336081
loop_
_publ_author_name
'Ahmed Al-Harbi'
'Yi Rong'
'Gerard Parkin'

_publ_section_title
;
 Synthesis and Structural Characterization of
 Bis(2-oxoimidazolyl)hydroborato Complexes: A New Class of Bidentate
 Oxygen-Donor Ligands
;
_journal_name_full 'Inorganic Chemistry'
_journal_page_first 10226
_journal_page_last 10228
_journal_paper_doi 10.1021/ic401658n
_journal_volume 52
_journal_year 2013
_chemical_formula_sum 'C28 H48 B2 Li2 N8 O4'
_chemical_formula_weight 596.24
_chemical_name_systematic
; 
 ? 
;
_space_group_IT_number 2
_symmetry_cell_setting triclinic
_symmetry_space_group_name_Hall '-P 1'
_symmetry_space_group_name_H-M 'P -1'
_atom_sites_solution_hydrogens geom
_atom_sites_solution_primary direct
_atom_sites_solution_secondary difmap
_audit_creation_method SHELXL-97
_cell_angle_alpha 101.550(2)
_cell_angle_beta 100.886(2)
_cell_angle_gamma 96.742(2)
_cell_formula_units_Z 2
_cell_length_a 9.7018(13)
_cell_length_b 11.7027(16)
_cell_length_c 15.355(2)
_cell_measurement_reflns_used 4212
_cell_measurement_temperature 130(2)
_cell_measurement_theta_max 27.92
_cell_measurement_theta_min 2.30
_cell_volume 1655.4(4)
_computing_cell_refinement 'Bruker SAINT'
_computing_data_collection 'Bruker APEX2'
_computing_data_reduction 'Bruker SAINT'
_computing_molecular_graphics 'Bruker SHELXTL'
_computing_publication_material 'Bruker SHELXTL'
_computing_structure_refinement 'SHELXL-97 (Sheldrick, 2008)'
_computing_structure_solution 'SHELXS-97 (Sheldrick, 2008)'
_diffrn_ambient_temperature 130(2)
_diffrn_measured_fraction_theta_full 1.000
_diffrn_measured_fraction_theta_max 1.000
_diffrn_measurement_device_type 'Bruker APEX-II CCD'
_diffrn_measurement_method '\f and \w scans'
_diffrn_radiation_monochromator graphite
_diffrn_radiation_source 'fine-focus sealed tube'
_diffrn_radiation_type MoK\a
_diffrn_radiation_wavelength 0.71073
_diffrn_reflns_av_R_equivalents 0.0723
_diffrn_reflns_av_sigmaI/netI 0.0869
_diffrn_reflns_limit_h_max 12
_diffrn_reflns_limit_h_min -12
_diffrn_reflns_limit_k_max 14
_diffrn_reflns_limit_k_min -14
_diffrn_reflns_limit_l_max 19
_diffrn_reflns_limit_l_min -19
_diffrn_reflns_number 20196
_diffrn_reflns_theta_full 26.37
_diffrn_reflns_theta_max 26.37
_diffrn_reflns_theta_min 1.39
_exptl_absorpt_coefficient_mu 0.079
_exptl_absorpt_correction_T_max 0.9960
_exptl_absorpt_correction_T_min 0.9921
_exptl_absorpt_correction_type empirical
_exptl_absorpt_process_details sadabs
_exptl_crystal_colour Colorless
_exptl_crystal_density_diffrn 1.196
_exptl_crystal_description Block
_exptl_crystal_F_000 640
_exptl_crystal_size_max 0.10
_exptl_crystal_size_mid 0.05
_exptl_crystal_size_min 0.05
_refine_diff_density_max 0.217
_refine_diff_density_min -0.244
_refine_diff_density_rms 0.048
_refine_ls_extinction_method none
_refine_ls_goodness_of_fit_ref 1.142
_refine_ls_hydrogen_treatment mixed
_refine_ls_matrix_type full
_refine_ls_number_parameters 425
_refine_ls_number_reflns 6768
_refine_ls_number_restraints 0
_refine_ls_restrained_S_all 1.142
_refine_ls_R_factor_all 0.1044
_refine_ls_R_factor_gt 0.0526
_refine_ls_shift/su_max 0.000
_refine_ls_shift/su_mean 0.000
_refine_ls_structure_factor_coef Fsqd
_refine_ls_weighting_details 'calc w=1/[\s^2^(Fo^2^)+(0.0050P)^2^+0.0000P] where P=(Fo^2^+2Fc^2^)/3'
_refine_ls_weighting_scheme calc
_refine_ls_wR_factor_gt 0.0806
_refine_ls_wR_factor_ref 0.0934
_reflns_number_gt 4039
_reflns_number_total 6768
_reflns_threshold_expression >2sigma(I)
_cod_data_source_file ic401658n_si_002.cif
_cod_data_source_block tbbolis10
_cod_database_code 4336081

loop_
_symmetry_equiv_pos_as_xyz
'x, y, z'
'-x, -y, -z'

loop_
_atom_site_label
_atom_site_type_symbol
_atom_site_fract_x
_atom_site_fract_y
_atom_site_fract_z
_atom_site_U_iso_or_equiv
_atom_site_adp_type
_atom_site_occupancy
_atom_site_symmetry_multiplicity
_atom_site_calc_flag
_atom_site_refinement_flags
Li1 Li -0.0735(4) 0.0442(3) 0.0560(3) 0.0351(9) Uani 1 1 d .
Li2 Li 0.5644(4) 0.9195(3) 0.5294(2) 0.0327(9) Uani 1 1 d .
B1 B -0.1256(3) 0.2748(2) 0.04820(17) 0.0261(6) Uani 1 1 d .
H11 H -0.1723(16) 0.1771(14) 0.0064(11) 0.013(4) Uiso 1 1 d .
H12 H -0.1747(17) 0.3407(15) 0.0172(11) 0.019(5) Uiso 1 1 d .
B2 B 0.6926(3) 0.8144(2) 0.39259(17) 0.0266(6) Uani 1 1 d .
H21 H 0.7067(17) 0.9057(15) 0.4408(11) 0.022(5) Uiso 1 1 d .
H22 H 0.7703(18) 0.8163(14) 0.3448(11) 0.022(5) Uiso 1 1 d .
N11 N 0.03539(17) 0.29937(14) 0.04843(10) 0.0224(4) Uani 1 1 d .
N12 N 0.25274(16) 0.28159(14) 0.03155(11) 0.0240(4) Uani 1 1 d .
N21 N -0.15129(16) 0.28802(14) 0.14541(11) 0.0235(4) Uani 1 1 d .
N22 N -0.18632(17) 0.24211(14) 0.27300(11) 0.0255(4) Uani 1 1 d .
N31 N 0.53750(17) 0.78498(14) 0.33460(11) 0.0234(4) Uani 1 1 d .
N32 N 0.31349(17) 0.79575(14) 0.27891(11) 0.0248(4) Uani 1 1 d .
N41 N 0.72522(17) 0.72267(14) 0.44955(11) 0.0242(4) Uani 1 1 d .
N42 N 0.73757(17) 0.62775(14) 0.56093(11) 0.0255(4) Uani 1 1 d .
O1 O 0.09095(14) 0.10907(12) 0.01657(9) 0.0277(4) Uani 1 1 d .
O2 O -0.12583(15) 0.09812(12) 0.16337(9) 0.0318(4) Uani 1 1 d .
O3 O 0.42797(14) 0.91925(11) 0.42088(9) 0.0274(3) Uani 1 1 d .
O4 O 0.60588(14) 0.78407(12) 0.56446(9) 0.0294(4) Uani 1 1 d .
C11 C 0.1234(2) 0.22075(18) 0.03092(13) 0.0235(5) Uani 1 1 d .
C12 C 0.1113(2) 0.41109(18) 0.05998(14) 0.0269(5) Uani 1 1 d .
H12A H 0.0753 0.4832 0.0731 0.032 Uiso 1 1 calc R
C13 C 0.2428(2) 0.40129(18) 0.04972(14) 0.0286(5) Uani 1 1 d .
H13A H 0.3166 0.4645 0.0540 0.034 Uiso 1 1 calc R
C14 C 0.3813(2) 0.23037(19) 0.01432(16) 0.0332(6) Uani 1 1 d .
C15 C 0.5008(2) 0.3310(2) 0.02330(17) 0.0465(7) Uani 1 1 d .
H15A H 0.5211 0.3815 0.0849 0.070 Uiso 1 1 calc R
H15B H 0.4722 0.3777 -0.0214 0.070 Uiso 1 1 calc R
H15C H 0.5863 0.2987 0.0122 0.070 Uiso 1 1 calc R
C16 C 0.4243(3) 0.1590(2) 0.08435(18) 0.0567(8) Uani 1 1 d .
H16A H 0.4455 0.2105 0.1456 0.085 Uiso 1 1 calc R
H16B H 0.5090 0.1252 0.0734 0.085 Uiso 1 1 calc R
H16C H 0.3462 0.0951 0.0793 0.085 Uiso 1 1 calc R
C17 C 0.3491(2) 0.1559(2) -0.08177(16) 0.0466(7) Uani 1 1 d .
H17A H 0.2743 0.0889 -0.0881 0.070 Uiso 1 1 calc R
H17B H 0.4352 0.1265 -0.0949 0.070 Uiso 1 1 calc R
H17C H 0.3168 0.2040 -0.1247 0.070 Uiso 1 1 calc R
C21 C -0.1524(2) 0.19993(18) 0.19133(14) 0.0255(5) Uani 1 1 d .
C22 C -0.1857(2) 0.38534(18) 0.19948(14) 0.0281(5) Uani 1 1 d .
H22A H -0.1919 0.4596 0.1843 0.034 Uiso 1 1 calc R
C23 C -0.2088(2) 0.35816(17) 0.27667(14) 0.0277(5) Uani 1 1 d .
H23A H -0.2355 0.4087 0.3250 0.033 Uiso 1 1 calc R
C24 C -0.2126(2) 0.16949(18) 0.33941(14) 0.0277(5) Uani 1 1 d .
C25 C -0.2362(2) 0.24778(19) 0.42469(14) 0.0363(6) Uani 1 1 d .
H25A H -0.1516 0.3077 0.4524 0.054 Uiso 1 1 calc R
H25B H -0.2539 0.1996 0.4680 0.054 Uiso 1 1 calc R
H25C H -0.3185 0.2868 0.4089 0.054 Uiso 1 1 calc R
C26 C -0.0834(2) 0.11134(19) 0.36527(15) 0.0381(6) Uani 1 1 d .
H26A H 0.0008 0.1723 0.3910 0.057 Uiso 1 1 calc R
H26B H -0.0684 0.0585 0.3109 0.057 Uiso 1 1 calc R
H26C H -0.0992 0.0657 0.4105 0.057 Uiso 1 1 calc R
C27 C -0.3452(2) 0.07859(19) 0.29504(15) 0.0394(6) Uani 1 1 d .
H27A H -0.4267 0.1192 0.2811 0.059 Uiso 1 1 calc R
H27B H -0.3635 0.0282 0.3368 0.059 Uiso 1 1 calc R
H27C H -0.3311 0.0298 0.2386 0.059 Uiso 1 1 calc R
C31 C 0.4265(2) 0.83966(17) 0.35073(14) 0.0231(5) Uani 1 1 d .
C32 C 0.4930(2) 0.70768(18) 0.24999(14) 0.0277(5) Uani 1 1 d .
H32A H 0.5498 0.6580 0.2211 0.033 Uiso 1 1 calc R
C33 C 0.3578(2) 0.71395(18) 0.21537(14) 0.0290(5) Uani 1 1 d .
H33A H 0.3022 0.6706 0.1580 0.035 Uiso 1 1 calc R
C34 C 0.1738(2) 0.83957(19) 0.26602(14) 0.0278(5) Uani 1 1 d .
C35 C 0.0679(2) 0.7506(2) 0.18930(14) 0.0399(6) Uani 1 1 d .
H35A H 0.0605 0.6727 0.2039 0.060 Uiso 1 1 calc R
H35B H 0.1006 0.7461 0.1323 0.060 Uiso 1 1 calc R
H35C H -0.0255 0.7760 0.1824 0.060 Uiso 1 1 calc R
C36 C 0.1965(2) 0.95875(19) 0.24163(15) 0.0390(6) Uani 1 1 d .
H36A H 0.2641 1.0149 0.2918 0.058 Uiso 1 1 calc R
H36B H 0.1056 0.9880 0.2311 0.058 Uiso 1 1 calc R
H36C H 0.2344 0.9504 0.1863 0.058 Uiso 1 1 calc R
C37 C 0.1163(2) 0.84798(19) 0.35199(14) 0.0335(6) Uani 1 1 d .
H37A H 0.1112 0.7714 0.3689 0.050 Uiso 1 1 calc R
H37B H 0.0211 0.8697 0.3411 0.050 Uiso 1 1 calc R
H37C H 0.1796 0.9083 0.4015 0.050 Uiso 1 1 calc R
C41 C 0.6825(2) 0.71711(18) 0.52805(14) 0.0250(5) Uani 1 1 d .
C42 C 0.8097(2) 0.63686(18) 0.43473(14) 0.0287(5) Uani 1 1 d .
H42A H 0.8551 0.6216 0.3849 0.034 Uiso 1 1 calc R
C43 C 0.8176(2) 0.57882(18) 0.50128(14) 0.0308(5) Uani 1 1 d .
H43A H 0.8687 0.5153 0.5070 0.037 Uiso 1 1 calc R
C44 C 0.7150(2) 0.59262(18) 0.64543(14) 0.0275(5) Uani 1 1 d .
C45 C 0.7716(3) 0.69797(19) 0.72508(14) 0.0445(7) Uani 1 1 d .
H45A H 0.8729 0.7233 0.7289 0.067 Uiso 1 1 calc R
H45B H 0.7590 0.6756 0.7816 0.067 Uiso 1 1 calc R
H45C H 0.7193 0.7630 0.7162 0.067 Uiso 1 1 calc R
C46 C 0.7949(3) 0.4919(2) 0.65909(16) 0.0491(7) Uani 1 1 d .
H46A H 0.8962 0.5166 0.6624 0.074 Uiso 1 1 calc R
H46B H 0.7575 0.4237 0.6078 0.074 Uiso 1 1 calc R
H46C H 0.7828 0.4700 0.7159 0.074 Uiso 1 1 calc R
C47 C 0.5573(2) 0.5535(2) 0.63639(15) 0.0413(6) Uani 1 1 d .
H47A H 0.5056 0.6180 0.6249 0.062 Uiso 1 1 calc R
H47B H 0.5413 0.5328 0.6929 0.062 Uiso 1 1 calc R
H47C H 0.5230 0.4844 0.5855 0.062 Uiso 1 1 calc R

loop_
_atom_site_aniso_label
_atom_site_aniso_U_11
_atom_site_aniso_U_22
_atom_site_aniso_U_33
_atom_site_aniso_U_23
_atom_site_aniso_U_13
_atom_site_aniso_U_12
Li1 0.035(2) 0.029(2) 0.040(2) 0.0019(18) 0.0154(19) -0.0024(18)
Li2 0.031(2) 0.030(2) 0.034(2) 0.0045(18) -0.0004(18) 0.0099(17)
B1 0.0228(14) 0.0318(15) 0.0224(14) 0.0067(12) 0.0039(11) -0.0005(12)
B2 0.0268(14) 0.0271(15) 0.0266(14) 0.0086(12) 0.0054(12) 0.0034(12)
N11 0.0222(9) 0.0213(10) 0.0233(10) 0.0052(8) 0.0046(8) 0.0031(8)
N12 0.0188(9) 0.0234(10) 0.0288(10) 0.0049(8) 0.0057(8) 0.0010(8)
N21 0.0240(10) 0.0228(10) 0.0240(10) 0.0052(8) 0.0070(8) 0.0025(8)
N22 0.0299(10) 0.0253(10) 0.0236(10) 0.0058(8) 0.0101(8) 0.0056(8)
N31 0.0260(10) 0.0233(10) 0.0224(10) 0.0066(8) 0.0062(8) 0.0059(8)
N32 0.0235(10) 0.0282(10) 0.0211(10) 0.0051(8) 0.0010(8) 0.0052(8)
N41 0.0239(10) 0.0254(10) 0.0255(10) 0.0088(8) 0.0069(8) 0.0057(8)
N42 0.0276(10) 0.0258(10) 0.0254(10) 0.0091(8) 0.0057(8) 0.0079(8)
O1 0.0300(8) 0.0207(8) 0.0323(9) 0.0030(7) 0.0123(7) -0.0002(7)
O2 0.0428(9) 0.0220(8) 0.0349(9) 0.0051(7) 0.0187(7) 0.0078(7)
O3 0.0302(8) 0.0247(8) 0.0244(8) 0.0009(7) 0.0033(7) 0.0062(7)
O4 0.0319(9) 0.0288(9) 0.0323(9) 0.0084(7) 0.0116(7) 0.0135(7)
C11 0.0264(12) 0.0259(12) 0.0175(11) 0.0057(10) 0.0041(9) 0.0015(10)
C12 0.0290(13) 0.0200(12) 0.0309(13) 0.0056(10) 0.0061(10) 0.0016(10)
C13 0.0271(12) 0.0206(12) 0.0377(14) 0.0064(10) 0.0079(11) 0.0008(10)
C14 0.0209(12) 0.0346(14) 0.0444(15) 0.0068(12) 0.0099(11) 0.0054(11)
C15 0.0242(13) 0.0461(16) 0.0633(18) -0.0015(14) 0.0133(13) 0.0004(12)
C16 0.0451(16) 0.0679(19) 0.073(2) 0.0327(16) 0.0194(15) 0.0322(15)
C17 0.0378(15) 0.0443(16) 0.0544(17) -0.0040(13) 0.0244(13) -0.0032(12)
C21 0.0233(12) 0.0267(13) 0.0257(13) 0.0039(10) 0.0077(10) 0.0005(10)
C22 0.0312(13) 0.0222(12) 0.0318(13) 0.0064(10) 0.0076(11) 0.0067(10)
C23 0.0332(13) 0.0239(12) 0.0274(13) 0.0028(10) 0.0111(11) 0.0077(10)
C24 0.0319(13) 0.0285(12) 0.0267(13) 0.0101(10) 0.0114(10) 0.0062(10)
C25 0.0454(15) 0.0403(14) 0.0277(13) 0.0096(11) 0.0121(11) 0.0154(12)
C26 0.0415(14) 0.0422(15) 0.0414(15) 0.0204(12) 0.0182(12) 0.0173(12)
C27 0.0433(15) 0.0410(15) 0.0336(14) 0.0133(12) 0.0092(12) -0.0040(12)
C31 0.0257(12) 0.0228(12) 0.0224(12) 0.0091(10) 0.0053(10) 0.0032(10)
C32 0.0343(14) 0.0269(12) 0.0242(12) 0.0033(10) 0.0118(11) 0.0090(11)
C33 0.0353(14) 0.0277(12) 0.0210(12) -0.0003(10) 0.0048(10) 0.0049(11)
C34 0.0243(12) 0.0330(13) 0.0270(12) 0.0091(10) 0.0031(10) 0.0078(10)
C35 0.0309(13) 0.0501(16) 0.0320(14) 0.0034(12) -0.0036(11) 0.0070(12)
C36 0.0406(14) 0.0408(15) 0.0412(15) 0.0182(12) 0.0086(12) 0.0142(12)
C37 0.0259(12) 0.0436(14) 0.0320(13) 0.0108(11) 0.0047(11) 0.0086(11)
C41 0.0249(12) 0.0214(12) 0.0257(12) 0.0055(10) 0.0000(10) 0.0006(10)
C42 0.0301(13) 0.0296(13) 0.0279(13) 0.0053(11) 0.0086(10) 0.0099(11)
C43 0.0308(13) 0.0282(13) 0.0356(14) 0.0080(11) 0.0076(11) 0.0116(11)
C44 0.0298(13) 0.0284(13) 0.0270(13) 0.0113(10) 0.0068(10) 0.0053(10)
C45 0.0575(17) 0.0431(15) 0.0276(14) 0.0104(12) 0.0012(12) -0.0039(13)
C46 0.0627(18) 0.0521(17) 0.0496(17) 0.0299(14) 0.0215(14) 0.0308(14)
C47 0.0295(13) 0.0537(17) 0.0436(15) 0.0266(13) 0.0035(12) -0.0015(12)

loop_
_atom_type_symbol
_atom_type_description
_atom_type_scat_dispersion_real
_atom_type_scat_dispersion_imag
_atom_type_scat_source
C C 0.0033 0.0016 'International Tables Vol C Tables 4.2.6.8 and 6.1.1.4'
H H 0.0000 0.0000 'International Tables Vol C Tables 4.2.6.8 and 6.1.1.4'
B B 0.0013 0.0007 'International Tables Vol C Tables 4.2.6.8 and 6.1.1.4'
N N 0.0061 0.0033 'International Tables Vol C Tables 4.2.6.8 and 6.1.1.4'
O O 0.0106 0.0060 'International Tables Vol C Tables 4.2.6.8 and 6.1.1.4'
Li Li -0.0003 0.0001 'International Tables Vol C Tables 4.2.6.8 and 6.1.1.4'

loop_
_geom_angle_atom_site_label_1
_geom_angle_atom_site_label_2
_geom_angle_atom_site_label_3
_geom_angle
_geom_angle_site_symmetry_1
_geom_angle_site_symmetry_3
O2 Li1 O1 131.9(2) . 2
O2 Li1 O1 127.0(2) . .
O1 Li1 O1 95.30(17) 2 .
O2 Li1 H11 87.3(4) . .
O1 Li1 H11 121.9(5) 2 .
O1 Li1 H11 85.4(4) . .
O2 Li1 Li1 160.2(3) . 2
O1 Li1 Li1 48.55(13) 2 2
O1 Li1 Li1 46.75(12) . 2
H11 Li1 Li1 109.0(5) . 2
O2 Li1 C21 21.56(8) . .
O1 Li1 C21 150.37(18) 2 .
O1 Li1 C21 114.00(16) . .
H11 Li1 C21 67.6(4) . .
Li1 Li1 C21 160.4(2) 2 .
O2 Li1 C11 108.14(16) . .
O1 Li1 C11 117.80(16) 2 .
O1 Li1 C11 23.64(7) . .
H11 Li1 C11 68.0(4) . .
Li1 Li1 C11 69.61(15) 2 .
C21 Li1 C11 91.83(12) . .
O2 Li1 B1 76.23(13) . .
O1 Li1 B1 142.6(2) 2 .
O1 Li1 B1 77.56(13) . .
H11 Li1 B1 22.3(4) . .
Li1 Li1 B1 114.8(2) 2 .
C21 Li1 B1 54.72(9) . .
C11 Li1 B1 55.61(9) . .
O4 Li2 O3 140.4(2) . 2_676
O4 Li2 O3 123.3(2) . .
O3 Li2 O3 93.79(16) 2_676 .
O4 Li2 H21 91.6(5) . .
O3 Li2 H21 107.4(5) 2_676 .
O3 Li2 H21 83.5(5) . .
O4 Li2 Li2 164.4(3) . 2_676
O3 Li2 Li2 47.65(12) 2_676 2_676
O3 Li2 Li2 46.14(12) . 2_676
H21 Li2 Li2 97.6(5) . 2_676
O4 Li2 C41 22.48(8) . .
O3 Li2 C41 149.27(18) 2_676 .
O3 Li2 C41 115.53(16) . .
H21 Li2 C41 69.3(5) . .
Li2 Li2 C41 160.1(2) 2_676 .
O4 Li2 C31 103.38(16) . .
O3 Li2 C31 115.89(16) 2_676 .
O3 Li2 C31 24.60(7) . .
H21 Li2 C31 67.7(5) . .
Li2 Li2 C31 69.03(15) 2_676 .
C41 Li2 C31 91.70(12) . .
O4 Li2 B2 77.51(14) . .
O3 Li2 B2 128.61(18) 2_676 .
O3 Li2 B2 77.91(13) . .
H21 Li2 B2 22.0(5) . .
Li2 Li2 B2 107.2(2) 2_676 .
C41 Li2 B2 55.41(9) . .
C31 Li2 B2 56.27(10) . .
H12 B1 H11 112.3(12) . .
H12 B1 N21 108.9(9) . .
H11 B1 N21 108.8(8) . .
H12 B1 N11 106.5(9) . .
H11 B1 N11 108.6(8) . .
N21 B1 N11 111.73(17) . .
H12 B1 Li1 154.8(9) . .
H11 B1 Li1 42.7(8) . .
N21 B1 Li1 87.17(14) . .
N11 B1 Li1 84.10(14) . .
H21 B2 H22 109.7(12) . .
H21 B2 N41 109.0(9) . .
H22 B2 N41 109.0(8) . .
H21 B2 N31 108.3(9) . .
H22 B2 N31 109.0(9) . .
N41 B2 N31 111.82(17) . .
H21 B2 Li2 43.5(8) . .
H22 B2 Li2 153.1(9) . .
N41 B2 Li2 86.83(14) . .
N31 B2 Li2 83.43(14) . .
C11 N11 C12 107.48(16) . .
C11 N11 B1 128.45(17) . .
C12 N11 B1 123.87(17) . .
C11 N12 C13 107.55(16) . .
C11 N12 C14 126.79(17) . .
C13 N12 C14 125.65(17) . .
C21 N21 C22 107.56(16) . .
C21 N21 B1 124.55(17) . .
C22 N21 B1 127.78(17) . .
C21 N22 C23 107.94(16) . .
C21 N22 C24 124.73(17) . .
C23 N22 C24 126.88(17) . .
C31 N31 C32 107.11(16) . .
C31 N31 B2 127.07(17) . .
C32 N31 B2 125.33(17) . .
C31 N32 C33 107.60(16) . .
C31 N32 C34 125.74(17) . .
C33 N32 C34 126.22(17) . .
C41 N41 C42 107.28(17) . .
C41 N41 B2 125.40(18) . .
C42 N41 B2 127.19(18) . .
C41 N42 C43 107.34(17) . .
C41 N42 C44 125.16(17) . .
C43 N42 C44 127.50(16) . .
C11 O1 Li1 151.59(17) . 2
C11 O1 Li1 118.70(17) . .
Li1 O1 Li1 84.70(17) 2 .
C21 O2 Li1 126.09(18) . .
C31 O3 Li2 147.10(17) . 2_676
C31 O3 Li2 116.41(16) . .
Li2 O3 Li2 86.21(16) 2_676 .
C41 O4 Li2 123.75(18) . .
O1 C11 N11 125.55(18) . .
O1 C11 N12 126.08(19) . .
N11 C11 N12 108.36(17) . .
O1 C11 Li1 37.65(12) . .
N11 C11 Li1 89.48(14) . .
N12 C11 Li1 158.74(16) . .
C13 C12 N11 109.05(18) . .
C12 C13 N12 107.56(18) . .
N12 C14 C16 109.12(18) . .
N12 C14 C15 108.48(17) . .
C16 C14 C15 109.6(2) . .
N12 C14 C17 109.10(17) . .
C16 C14 C17 112.0(2) . .
C15 C14 C17 108.50(18) . .
O2 C21 N22 126.34(19) . .
O2 C21 N21 125.67(19) . .
N22 C21 N21 107.99(17) . .
O2 C21 Li1 32.35(12) . .
N22 C21 Li1 158.62(16) . .
N21 C21 Li1 93.34(14) . .
C23 C22 N21 109.13(18) . .
C22 C23 N22 107.38(18) . .
N22 C24 C25 109.76(16) . .
N22 C24 C27 107.82(17) . .
C25 C24 C27 109.54(17) . .
N22 C24 C26 109.40(16) . .
C25 C24 C26 108.54(18) . .
C27 C24 C26 111.76(18) . .
O3 C31 N31 125.49(18) . .
O3 C31 N32 125.89(18) . .
N31 C31 N32 108.62(17) . .
O3 C31 Li2 38.99(11) . .
N31 C31 Li2 89.26(14) . .
N32 C31 Li2 156.84(16) . .
C33 C32 N31 109.32(18) . .
C32 C33 N32 107.32(18) . .
C37 C34 C36 111.57(18) . .
C37 C34 N32 110.07(16) . .
C36 C34 N32 108.12(16) . .
C37 C34 C35 107.87(17) . .
C36 C34 C35 110.58(17) . .
N32 C34 C35 108.60(17) . .
O4 C41 N41 125.43(18) . .
O4 C41 N42 126.23(19) . .
N41 C41 N42 108.34(18) . .
O4 C41 Li2 33.76(12) . .
N41 C41 Li2 92.21(14) . .
N42 C41 Li2 158.31(17) . .
C43 C42 N41 109.27(19) . .
C42 C43 N42 107.76(18) . .
N42 C44 C47 109.06(17) . .
N42 C44 C46 109.16(17) . .
C47 C44 C46 109.83(18) . .
N42 C44 C45 108.51(16) . .
C47 C44 C45 110.59(19) . .
C46 C44 C45 109.65(19) . .

loop_
_geom_bond_atom_site_label_1
_geom_bond_atom_site_label_2
_geom_bond_distance
_geom_bond_site_symmetry_2
Li1 O2 1.830(4) .
Li1 O1 1.883(4) 2
Li1 O1 1.938(4) .
Li1 H11 2.114(16) .
Li1 Li1 2.574(7) 2
Li1 C21 2.763(4) .
Li1 C11 2.782(4) .
Li1 B1 2.825(5) .
Li2 O4 1.837(4) .
Li2 O3 1.875(4) 2_676
Li2 O3 1.922(4) .
Li2 H21 2.111(17) .
Li2 Li2 2.595(7) 2_676
Li2 C41 2.748(4) .
Li2 C31 2.736(4) .
Li2 B2 2.791(4) .
B1 H12 1.093(17) .
B1 H11 1.183(16) .
B1 N21 1.540(3) .
B1 N11 1.554(3) .
B2 H21 1.149(17) .
B2 H22 1.148(17) .
B2 N41 1.539(3) .
B2 N31 1.558(3) .
N11 C11 1.349(2) .
N11 C12 1.384(2) .
N12 C11 1.365(2) .
N12 C13 1.391(2) .
N12 C14 1.491(2) .
N21 C21 1.361(2) .
N21 C22 1.383(2) .
N22 C21 1.368(2) .
N22 C23 1.392(2) .
N22 C24 1.491(2) .
N31 C31 1.352(2) .
N31 C32 1.385(2) .
N32 C31 1.366(2) .
N32 C33 1.391(2) .
N32 C34 1.497(2) .
N41 C41 1.358(2) .
N41 C42 1.380(2) .
N42 C41 1.369(2) .
N42 C43 1.390(2) .
N42 C44 1.483(2) .
O1 C11 1.272(2) .
O1 Li1 1.883(4) 2
O2 C21 1.257(2) .
O3 C31 1.272(2) .
O3 Li2 1.875(4) 2_676
O4 C41 1.264(2) .
C12 C13 1.330(3) .
C14 C16 1.517(3) .
C14 C15 1.518(3) .
C14 C17 1.510(3) .
C22 C23 1.338(3) .
C24 C25 1.513(3) .
C24 C27 1.520(3) .
C24 C26 1.521(3) .
C32 C33 1.336(3) .
C34 C37 1.517(3) .
C34 C36 1.517(3) .
C34 C35 1.526(3) .
C42 C43 1.331(3) .
C44 C47 1.516(3) .
C44 C46 1.513(3) .
C44 C45 1.517(3) .
